data_8102260
loop_
_publ_author_name
'Zhong-Xiang Du'
'Jun-Xia Li'

_publ_section_title
;
 Crystal structure of
 catena-poly{[chloromercury(II)]-&#x00B5;-[2-(2-pyridyl-methylamino)ethanesulfonato-\k4N,N',O:O']},
 [Hg(C8H11N2O3S)(Cl)]n
;
_journal_issue 3
_journal_name_full 'Zeitschrift f\"ur Kristallographie - New Crystal Structures'
_journal_page_first 211
_journal_volume 223
_journal_year 2008
_chemical_formula_moiety 'C8 H11 Cl Hg N2 O3 S'
_chemical_formula_sum 'C8 H11 Cl Hg N2 O3 S'
_chemical_formula_weight 451.29
_chemical_name_systematic
;
catena-poly{[chloromercury(II)]-\m-[2-(2-pyridylmethyl
amino) ethanesulfonato-\k^4^N, N^'^,O: O^'^]}

;
_space_group_IT_number 14
_symmetry_cell_setting monoclinic
_symmetry_space_group_name_Hall '-P 2yn'
_symmetry_space_group_name_H-M 'P 1 21/n 1'
_atom_sites_solution_hydrogens geom
_atom_sites_solution_primary direct
_atom_sites_solution_secondary difmap
_audit_creation_method SHELXL-97
_cell_angle_alpha 90.00
_cell_angle_beta 110.6090(10)
_cell_angle_gamma 90.00
_cell_formula_units_Z 4
_cell_length_a 6.9232(7)
_cell_length_b 24.089(2)
_cell_length_c 7.5097(7)
_cell_measurement_reflns_used 5278
_cell_measurement_temperature 291(2)
_cell_measurement_theta_max 28.34
_cell_measurement_theta_min 2.54
_cell_volume 1172.27(19)
_computing_cell_refinement 'APEX II'
_computing_data_collection 'APEX II (Bruker, 2004)'
_computing_data_reduction 'SAINT (Bruker, 2004)'
_computing_molecular_graphics 'SHELXTL (Bruker, 2004)'
_computing_publication_material SHELXTL
_computing_structure_refinement 'SHELXL-97 (Sheldrick, 1997)'
_computing_structure_solution 'SHELXS-97 (Sheldrick, 1997)'
_diffrn_ambient_temperature 291(2)
_diffrn_measured_fraction_theta_full 0.993
_diffrn_measured_fraction_theta_max 0.993
_diffrn_measurement_device_type 'Bruker APEX II CCD area detector'
_diffrn_measurement_method '\f and \w scans'
_diffrn_radiation_monochromator graphite
_diffrn_radiation_source 'fine-focus sealed tube'
_diffrn_radiation_type MoK\a
_diffrn_radiation_wavelength 0.71073
_diffrn_reflns_av_R_equivalents 0.0243
_diffrn_reflns_av_sigmaI/netI 0.0263
_diffrn_reflns_limit_h_max 8
_diffrn_reflns_limit_h_min -7
_diffrn_reflns_limit_k_max 30
_diffrn_reflns_limit_k_min -31
_diffrn_reflns_limit_l_max 9
_diffrn_reflns_limit_l_min -9
_diffrn_reflns_number 7222
_diffrn_reflns_theta_full 27.49
_diffrn_reflns_theta_max 27.49
_diffrn_reflns_theta_min 3.02
_diffrn_standards_number 0
_exptl_absorpt_coefficient_mu 13.528
_exptl_absorpt_correction_T_max 0.1051
_exptl_absorpt_correction_T_min 0.0660
_exptl_absorpt_correction_type none
_exptl_crystal_colour colourless
_exptl_crystal_density_diffrn 2.557
_exptl_crystal_density_meas 0
_exptl_crystal_description claviform
_exptl_crystal_F_000 840
_exptl_crystal_size_max 0.44
_exptl_crystal_size_mid 0.32
_exptl_crystal_size_min 0.30
_refine_diff_density_max 1.442
_refine_diff_density_min -2.012
_refine_diff_density_rms 0.135
_refine_ls_extinction_coef 0.0012(2)
_refine_ls_extinction_expression Fc^*^=kFc[1+0.001xFc^2^\l^3^/sin(2\q)]^-1/4^
_refine_ls_extinction_method SHELXL
_refine_ls_goodness_of_fit_ref 1.099
_refine_ls_hydrogen_treatment constr
_refine_ls_matrix_type full
_refine_ls_number_parameters 146
_refine_ls_number_reflns 2669
_refine_ls_number_restraints 0
_refine_ls_restrained_S_all 1.099
_refine_ls_R_factor_all 0.0285
_refine_ls_R_factor_gt 0.0259
_refine_ls_shift/su_max 0.005
_refine_ls_shift/su_mean 0.000
_refine_ls_structure_factor_coef Fsqd
_refine_ls_weighting_details 'calc w=1/[\s^2^(Fo^2^)+(0.0301P)^2^+2.5723P] where P=(Fo^2^+2Fc^2^)/3'
_refine_ls_weighting_scheme calc
_refine_ls_wR_factor_gt 0.0638
_refine_ls_wR_factor_ref 0.0648
_reflns_number_gt 2480
_reflns_number_total 2669
_reflns_threshold_expression I>2\s(I)
_cod_data_source_file 1267-2223.cff
_cod_data_source_block a
_cod_depositor_comments
;
The following automatic conversions were performed:
'_symmetry_cell_setting' value 'Monoclinic' changed to 'monoclinic'
according to '/home/saulius/struct/CIF-dictionaries/cif_core.dic'
dictionary named 'cif_core.dic' version 2.4.1 from 2010-06-29.

Automatic conversion script
Id: cif_fix_enum 1555 2011-01-17 13:19:09Z saulius 
;
_cod_original_cell_volume 1172.3(2)
_cod_original_sg_symbol_H-M 'P2 1/n'
_cod_database_code 8102260

loop_
_symmetry_equiv_pos_as_xyz
'x, y, z'
'-x+1/2, y+1/2, -z+1/2'
'-x, -y, -z'
'x-1/2, -y-1/2, z-1/2'

loop_
_atom_site_label
_atom_site_type_symbol
_atom_site_fract_x
_atom_site_fract_y
_atom_site_fract_z
_atom_site_U_iso_or_equiv
_atom_site_adp_type
_atom_site_occupancy
_atom_site_symmetry_multiplicity
_atom_site_calc_flag
_atom_site_refinement_flags
_atom_site_disorder_assembly
_atom_site_disorder_group
Hg1 Hg 0.93224(3) 0.865436(7) 0.79607(2) 0.02940(9) Uani 1 1 d . . .
Cl1 Cl 1.1411(2) 0.88690(7) 1.10439(17) 0.0466(3) Uani 1 1 d . . .
S1 S 0.44282(16) 0.81420(4) 0.79744(14) 0.0249(2) Uani 1 1 d . . .
O1 O 0.5938(7) 0.85854(15) 0.8594(6) 0.0449(10) Uani 1 1 d . . .
O2 O 0.4462(8) 0.77872(17) 0.9530(6) 0.0599(12) Uani 1 1 d . . .
O3 O 0.2423(6) 0.8360(2) 0.6857(6) 0.0582(12) Uani 1 1 d . . .
N1 N 0.8059(6) 0.93669(16) 0.5689(5) 0.0302(8) Uani 1 1 d . . .
N2 N 0.7724(6) 0.82151(15) 0.5238(5) 0.0240(7) Uani 1 1 d . . .
H2 H 0.8437 0.7895 0.5275 0.029 Uiso 1 1 calc R . .
C1 C 0.7877(8) 0.9914(2) 0.5958(7) 0.0373(11) Uani 1 1 d . . .
H1 H 0.8196 1.0045 0.7194 0.045 Uiso 1 1 calc R . .
C2 C 0.7241(8) 1.0286(2) 0.4488(9) 0.0433(12) Uani 1 1 d . . .
H2A H 0.7132 1.0662 0.4713 0.052 Uiso 1 1 calc R . .
C3 C 0.6768(9) 1.0086(2) 0.2666(8) 0.0486(14) Uani 1 1 d . . .
H3 H 0.6339 1.0330 0.1640 0.058 Uiso 1 1 calc R . .
C4 C 0.6928(9) 0.9526(2) 0.2356(7) 0.0410(12) Uani 1 1 d . . .
H4 H 0.6592 0.9387 0.1128 0.049 Uiso 1 1 calc R . .
C5 C 0.7600(7) 0.91732(18) 0.3918(6) 0.0271(9) Uani 1 1 d . . .
C6 C 0.7973(8) 0.85608(19) 0.3690(6) 0.0304(10) Uani 1 1 d . . .
H6A H 0.7013 0.8433 0.2476 0.036 Uiso 1 1 calc R . .
H6B H 0.9360 0.8512 0.3678 0.036 Uiso 1 1 calc R . .
C7 C 0.5532(7) 0.8055(2) 0.4784(6) 0.0315(10) Uani 1 1 d . . .
H7A H 0.5085 0.7835 0.3627 0.038 Uiso 1 1 calc R . .
H7B H 0.4692 0.8388 0.4549 0.038 Uiso 1 1 calc R . .
C8 C 0.5178(8) 0.77220(18) 0.6372(7) 0.0308(10) Uani 1 1 d . . .
H8A H 0.6438 0.7526 0.7082 0.037 Uiso 1 1 calc R . .
H8B H 0.4114 0.7447 0.5810 0.037 Uiso 1 1 calc R . .

loop_
_atom_site_aniso_label
_atom_site_aniso_U_11
_atom_site_aniso_U_22
_atom_site_aniso_U_33
_atom_site_aniso_U_23
_atom_site_aniso_U_13
_atom_site_aniso_U_12
Hg1 0.02378(12) 0.04317(13) 0.01926(11) -0.00181(6) 0.00511(8) -0.00302(7)
Cl1 0.0418(8) 0.0661(8) 0.0246(5) -0.0122(6) 0.0025(5) -0.0038(6)
S1 0.0226(5) 0.0262(5) 0.0273(5) -0.0002(4) 0.0104(4) -0.0031(4)
O1 0.048(2) 0.041(2) 0.057(2) -0.0199(17) 0.032(2) -0.0189(16)
O2 0.101(4) 0.041(2) 0.054(2) 0.0088(18) 0.047(3) -0.008(2)
O3 0.027(2) 0.095(4) 0.047(2) -0.009(2) 0.0060(18) 0.022(2)
N1 0.030(2) 0.0305(19) 0.0292(19) -0.0028(15) 0.0095(17) -0.0009(16)
N2 0.0213(18) 0.0281(17) 0.0218(16) -0.0031(14) 0.0065(15) 0.0023(14)
C1 0.040(3) 0.034(2) 0.039(3) -0.009(2) 0.015(2) -0.004(2)
C2 0.034(3) 0.031(2) 0.063(3) 0.002(2) 0.014(3) 0.002(2)
C3 0.043(3) 0.044(3) 0.048(3) 0.018(3) 0.002(3) 0.003(2)
C4 0.036(3) 0.050(3) 0.028(2) 0.003(2) 0.000(2) 0.002(2)
C5 0.024(2) 0.032(2) 0.0230(19) 0.0003(17) 0.0053(18) -0.0020(17)
C6 0.036(3) 0.036(2) 0.021(2) -0.0040(17) 0.012(2) -0.0007(19)
C7 0.025(2) 0.042(2) 0.025(2) -0.0096(18) 0.0056(18) -0.0039(19)
C8 0.032(3) 0.024(2) 0.039(2) -0.0086(18) 0.015(2) -0.0055(18)

loop_
_atom_type_symbol
_atom_type_description
_atom_type_scat_dispersion_real
_atom_type_scat_dispersion_imag
_atom_type_scat_source
C C 0.0033 0.0016 'International Tables Vol C Tables 4.2.6.8 and 6.1.1.4'
H H 0.0000 0.0000 'International Tables Vol C Tables 4.2.6.8 and 6.1.1.4'
N N 0.0061 0.0033 'International Tables Vol C Tables 4.2.6.8 and 6.1.1.4'
O O 0.0106 0.0060 'International Tables Vol C Tables 4.2.6.8 and 6.1.1.4'
S S 0.1246 0.1234 'International Tables Vol C Tables 4.2.6.8 and 6.1.1.4'
Cl Cl 0.1484 0.1585 'International Tables Vol C Tables 4.2.6.8 and 6.1.1.4'
Hg Hg -2.3894 9.2266 'International Tables Vol C Tables 4.2.6.8 and 6.1.1.4'

loop_
_geom_angle_atom_site_label_1
_geom_angle_atom_site_label_2
_geom_angle_atom_site_label_3
_geom_angle
_geom_angle_site_symmetry_1
_geom_angle_site_symmetry_3
_geom_angle_publ_flag
N2 Hg1 Cl1 163.81(10) . . yes
N2 Hg1 N1 75.13(13) . . yes
Cl1 Hg1 N1 120.16(10) . . yes
N2 Hg1 O1 87.02(13) . . yes
Cl1 Hg1 O1 96.85(10) . . ?
N1 Hg1 O1 92.92(15) . . ?
N2 Hg1 O3 77.34(13) . 1_655 yes
Cl1 Hg1 O3 94.76(10) . 1_655 yes
N1 Hg1 O3 95.92(15) . 1_655 ?
O1 Hg1 O3 159.36(14) . 1_655 ?
O2 S1 O3 115.1(3) . . ?
O2 S1 O1 111.8(3) . . ?
O3 S1 O1 110.8(3) . . ?
O2 S1 C8 106.5(2) . . ?
O3 S1 C8 105.2(2) . . ?
O1 S1 C8 106.6(2) . . ?
S1 O1 Hg1 126.3(2) . . ?
S1 O3 Hg1 129.3(2) . 1_455 ?
C5 N1 C1 119.3(4) . . ?
C5 N1 Hg1 111.3(3) . . ?
C1 N1 Hg1 129.3(3) . . ?
C7 N2 C6 110.9(4) . . ?
C7 N2 Hg1 118.2(3) . . ?
C6 N2 Hg1 107.2(3) . . ?
C7 N2 H2 106.6 . . ?
C6 N2 H2 106.6 . . ?
Hg1 N2 H2 106.6 . . ?
N1 C1 C2 122.7(5) . . ?
N1 C1 H1 118.6 . . ?
C2 C1 H1 118.6 . . ?
C1 C2 C3 118.0(5) . . ?
C1 C2 H2A 121.0 . . ?
C3 C2 H2A 121.0 . . ?
C2 C3 C4 120.3(5) . . ?
C2 C3 H3 119.9 . . ?
C4 C3 H3 119.9 . . ?
C3 C4 C5 118.6(5) . . ?
C3 C4 H4 120.7 . . ?
C5 C4 H4 120.7 . . ?
N1 C5 C4 121.2(4) . . ?
N1 C5 C6 117.4(4) . . ?
C4 C5 C6 121.2(4) . . ?
N2 C6 C5 112.6(3) . . ?
N2 C6 H6A 109.1 . . ?
C5 C6 H6A 109.1 . . ?
N2 C6 H6B 109.1 . . ?
C5 C6 H6B 109.1 . . ?
H6A C6 H6B 107.8 . . ?
N2 C7 C8 112.9(4) . . ?
N2 C7 H7A 109.0 . . ?
C8 C7 H7A 109.0 . . ?
N2 C7 H7B 109.0 . . ?
C8 C7 H7B 109.0 . . ?
H7A C7 H7B 107.8 . . ?
C7 C8 S1 113.2(3) . . ?
C7 C8 H8A 108.9 . . ?
S1 C8 H8A 108.9 . . ?
C7 C8 H8B 108.9 . . ?
S1 C8 H8B 108.9 . . ?
H8A C8 H8B 107.7 . . ?

loop_
_geom_bond_atom_site_label_1
_geom_bond_atom_site_label_2
_geom_bond_distance
_geom_bond_site_symmetry_2
_geom_bond_publ_flag
Hg1 N2 2.221(3) . yes
Hg1 Cl1 2.3156(12) . yes
Hg1 N1 2.360(4) . yes
Hg1 O1 2.555(4) . yes
Hg1 O3 2.655(4) 1_655 yes
S1 O2 1.441(4) . ?
S1 O3 1.445(4) . ?
S1 O1 1.452(4) . ?
S1 C8 1.783(4) . ?
O3 Hg1 2.655(4) 1_455 ?
N1 C5 1.338(6) . ?
N1 C1 1.346(6) . ?
N2 C7 1.485(6) . ?
N2 C6 1.489(6) . ?
N2 H2 0.9100 . ?
C1 C2 1.369(7) . ?
C1 H1 0.9300 . ?
C2 C3 1.377(8) . ?
C2 H2A 0.9300 . ?
C3 C4 1.381(8) . ?
C3 H3 0.9300 . ?
C4 C5 1.389(7) . ?
C4 H4 0.9300 . ?
C5 C6 1.518(6) . ?
C6 H6A 0.9700 . ?
C6 H6B 0.9700 . ?
C7 C8 1.527(6) . ?
C7 H7A 0.9700 . ?
C7 H7B 0.9700 . ?
C8 H8A 0.9700 . ?
C8 H8B 0.9700 . ?

loop_
_geom_hbond_atom_site_label_D
_geom_hbond_atom_site_label_H
_geom_hbond_atom_site_label_A
_geom_hbond_distance_DH
_geom_hbond_distance_HA
_geom_hbond_distance_DA
_geom_hbond_angle_DHA
_geom_hbond_site_symmetry_A
_geom_hbond_publ_flag
N2 H2 O2 0.91 1.95 2.830(5) 162.5 4_675 yes

loop_
_geom_torsion_atom_site_label_1
_geom_torsion_atom_site_label_2
_geom_torsion_atom_site_label_3
_geom_torsion_atom_site_label_4
_geom_torsion
_geom_torsion_site_symmetry_1
_geom_torsion_site_symmetry_2
_geom_torsion_site_symmetry_3
_geom_torsion_site_symmetry_4
_geom_torsion_publ_flag
O2 S1 O1 Hg1 106.7(3) . . . . ?
O3 S1 O1 Hg1 -123.4(3) . . . . ?
C8 S1 O1 Hg1 -9.4(4) . . . . ?
N2 Hg1 O1 S1 31.8(3) . . . . ?
Cl1 Hg1 O1 S1 -132.4(3) . . . . ?
N1 Hg1 O1 S1 106.7(3) . . . . ?
O3 Hg1 O1 S1 -8.7(6) 1_655 . . . ?
O2 S1 O3 Hg1 34.3(5) . . . 1_455 ?
O1 S1 O3 Hg1 -93.9(4) . . . 1_455 ?
C8 S1 O3 Hg1 151.3(3) . . . 1_455 ?
N2 Hg1 N1 C5 -18.3(3) . . . . ?
Cl1 Hg1 N1 C5 156.0(3) . . . . ?
O1 Hg1 N1 C5 -104.4(3) . . . . ?
O3 Hg1 N1 C5 56.9(3) 1_655 . . . ?
N2 Hg1 N1 C1 165.9(5) . . . . ?
Cl1 Hg1 N1 C1 -19.9(5) . . . . ?
O1 Hg1 N1 C1 79.8(4) . . . . ?
O3 Hg1 N1 C1 -118.9(4) 1_655 . . . ?
Cl1 Hg1 N2 C7 104.5(4) . . . . ?
N1 Hg1 N2 C7 -93.8(3) . . . . ?
O1 Hg1 N2 C7 0.1(3) . . . . ?
O3 Hg1 N2 C7 166.5(3) 1_655 . . . ?
Cl1 Hg1 N2 C6 -129.4(3) . . . . ?
N1 Hg1 N2 C6 32.3(3) . . . . ?
O1 Hg1 N2 C6 126.2(3) . . . . ?
O3 Hg1 N2 C6 -67.4(3) 1_655 . . . ?
C5 N1 C1 C2 -0.2(8) . . . . ?
Hg1 N1 C1 C2 175.4(4) . . . . ?
N1 C1 C2 C3 0.2(8) . . . . ?
C1 C2 C3 C4 0.3(9) . . . . ?
C2 C3 C4 C5 -0.9(9) . . . . ?
C1 N1 C5 C4 -0.4(7) . . . . ?
Hg1 N1 C5 C4 -176.7(4) . . . . ?
C1 N1 C5 C6 175.7(4) . . . . ?
Hg1 N1 C5 C6 -0.6(5) . . . . ?
C3 C4 C5 N1 0.9(8) . . . . ?
C3 C4 C5 C6 -175.1(5) . . . . ?
C7 N2 C6 C5 86.1(5) . . . . ?
Hg1 N2 C6 C5 -44.3(4) . . . . ?
N1 C5 C6 N2 30.5(6) . . . . ?
C4 C5 C6 N2 -153.4(5) . . . . ?
C6 N2 C7 C8 -177.3(3) . . . . ?
Hg1 N2 C7 C8 -53.0(4) . . . . ?
N2 C7 C8 S1 94.1(4) . . . . ?
O2 S1 C8 C7 -171.4(4) . . . . ?
O3 S1 C8 C7 65.9(4) . . . . ?
O1 S1 C8 C7 -51.8(4) . . . . ?
